data_7009605
loop_
_publ_author_name
'Casas, Jos\'e S.'
'Casti\~neiras, Alfonso'
'Rodr\'iguez-Arg\"uelles, Mar\'ia C.'
'S\'anchez, Agust\'in'
'Sordo, Jos\'e'
'V\'azquez-L\'opez, Antonia'
'V\'azquez-L\'opez, Ezequiel M.'

_publ_section_title
;
 Diorganotin(IV) complexes of imidazole-2-carbaldehyde
 thiosemicarbazone (H2ImTSC). The crystal and molecular structures of
 the &#x201C;free&#x201D; ligand and of [SnMe2(ImTSC)]
;
_journal_issue 14
_journal_name_full 'Journal of the Chemical Society, Dalton Transactions'
_journal_page_first 2267
_journal_paper_doi 10.1039/b002286l
_journal_year 2000
_chemical_formula_sum 'C9 H17 N5 O S Sn'
_chemical_formula_weight 362.03
_chemical_name_systematic
; 
 (2-forylimidazole thiosemicarbazonato)dimethyltin(IV)
ethanol solvate  
;
_space_group_IT_number 5
_symmetry_cell_setting monoclinic
_symmetry_space_group_name_Hall 'C 2y'
_symmetry_space_group_name_H-M 'C 1 2 1'
_atom_sites_solution_hydrogens geom
_atom_sites_solution_primary direct
_atom_sites_solution_secondary difmap
_audit_creation_method SHELXL-97
_cell_angle_alpha 90.00
_cell_angle_beta 101.655(16)
_cell_angle_gamma 90.00
_cell_formula_units_Z 4
_cell_length_a 22.920(8)
_cell_length_b 6.3651(7)
_cell_length_c 10.488(4)
_cell_measurement_reflns_used 25
_cell_measurement_temperature 293(2)
_cell_measurement_theta_max 14
_cell_measurement_theta_min 9
_cell_volume 1498.5(8)
_computing_cell_refinement 'CAD4-Software (Enraf Nonius, 1989)'
_computing_data_collection 'CAD4-Software (Enraf Nonius, 1989)'
_computing_data_reduction 'HELENA (Spek, 1996)'
_computing_publication_material 'CIFTAB (Sheldrick, 1997)'
_computing_structure_refinement 'SHELXL-97 (Sheldrick, 1997)'
_computing_structure_solution 'SHELXS-97 (Sheldrick, 1990)'
_diffrn_ambient_temperature 293(2)
_diffrn_measured_fraction_theta_full 0.499
_diffrn_measured_fraction_theta_max 0.499
_diffrn_measurement_device_type 'Enraf Nonius CAD4'
_diffrn_measurement_method omegha/2theta
_diffrn_radiation_monochromator graphite
_diffrn_radiation_source 'fine-focus sealed tube'
_diffrn_radiation_type MoK\a
_diffrn_radiation_wavelength 0.71073
_diffrn_reflns_av_R_equivalents 0.0202
_diffrn_reflns_av_sigmaI/netI 0.0183
_diffrn_reflns_limit_h_max 31
_diffrn_reflns_limit_h_min -32
_diffrn_reflns_limit_k_max 8
_diffrn_reflns_limit_k_min 0
_diffrn_reflns_limit_l_max 14
_diffrn_reflns_limit_l_min 0
_diffrn_reflns_number 2465
_diffrn_reflns_theta_full 29.95
_diffrn_reflns_theta_max 29.95
_diffrn_reflns_theta_min 3.33
_exptl_absorpt_coefficient_mu 1.838
_exptl_absorpt_correction_type empirical
_exptl_crystal_colour yellow
_exptl_crystal_density_diffrn 1.605
_exptl_crystal_density_method 'not measured'
_exptl_crystal_description prism
_exptl_crystal_F_000 720
_exptl_crystal_size_max 0.40
_exptl_crystal_size_mid 0.25
_exptl_crystal_size_min 0.10
_refine_diff_density_max 0.909
_refine_diff_density_min -1.010
_refine_diff_density_rms 0.154
_refine_ls_abs_structure_details 'Flack H D (1983), Acta Cryst. A39, 876-881'
_refine_ls_abs_structure_Flack 0.15(13)
_refine_ls_extinction_method none
_refine_ls_goodness_of_fit_ref 1.156
_refine_ls_hydrogen_treatment mixed
_refine_ls_matrix_type full
_refine_ls_number_parameters 155
_refine_ls_number_reflns 2350
_refine_ls_number_restraints 1
_refine_ls_restrained_S_all 1.156
_refine_ls_R_factor_all 0.0422
_refine_ls_R_factor_gt 0.0395
_refine_ls_shift/su_max 0.002
_refine_ls_shift/su_mean 0.000
_refine_ls_structure_factor_coef Fsqd
_refine_ls_weighting_details 'w=1/[\s^2^(Fo^2^)+(0.0718P)^2^+0.9831P] where P=(Fo^2^+2Fc^2^)/3'
_refine_ls_weighting_scheme calc
_refine_ls_wR_factor_gt 0.1040
_refine_ls_wR_factor_ref 0.1064
_reflns_number_gt 2213
_reflns_number_total 2350
_reflns_threshold_expression >2sigma(I)
_cod_data_source_file b002286l.txt
_cod_data_source_block c2
_cod_depositor_comments
;
The following automatic conversions were performed:
'_symmetry_cell_setting' value 'Monoclinic' changed to 'monoclinic'
according to '/home/saulius/struct/CIF-dictionaries/cif_core.dic'
dictionary named 'cif_core.dic' version 2.4.1 from 2010-06-29.

Automatic conversion script
Id: cif_fix_enum 1527 2010-12-29 10:47:43Z saulius 

The following automatic conversions were performed:

'_refine_ls_weighting_scheme' value 'calc
w=1/[\s^2^(Fo^2^)+(0.0718P)^2^+0.9831P] where P=(Fo^2^+2Fc^2^)/3' was
changed to 'calc'. New tag '_refine_ls_weighting_details' was
created. The value of the new tag was set to
'w=1/[\s^2^(Fo^2^)+(0.0718P)^2^+0.9831P] where P=(Fo^2^+2Fc^2^)/3'.

Automatic conversion script
Id: cif_fix_values 3143 2015-03-26 13:38:13Z robertas 
;
_cod_original_cell_volume 1498.5(7)
_cod_original_sg_symbol_H-M C2
_cod_database_code 7009605

loop_
_symmetry_equiv_pos_as_xyz
'x, y, z'
'-x, y, -z'
'x+1/2, y+1/2, z'
'-x+1/2, y+1/2, -z'

loop_
_atom_site_label
_atom_site_type_symbol
_atom_site_fract_x
_atom_site_fract_y
_atom_site_fract_z
_atom_site_U_iso_or_equiv
_atom_site_adp_type
_atom_site_occupancy
_atom_site_calc_flag
_atom_site_refinement_flags
_atom_site_disorder_assembly
_atom_site_disorder_group
Sn Sn 0.808397(12) 0.75758(19) 0.73165(3) 0.03599(12) Uani 1 d . . .
S S 0.83477(10) 0.8556(5) 0.50342(15) 0.0653(6) Uani 1 d . . .
C1 C 0.8911(3) 0.9708(12) 0.6122(5) 0.0428(12) Uani 1 d . . .
N1 N 0.9345(3) 1.0834(13) 0.5784(5) 0.0533(14) Uani 1 d . . .
H1A H 0.9608 1.1432 0.6373 0.064 Uiso 1 calc R . .
H1B H 0.9362 1.0964 0.4976 0.064 Uiso 1 calc R . .
N2 N 0.8859(2) 0.9442(10) 0.7363(4) 0.0387(10) Uani 1 d . . .
N3 N 0.9295(2) 1.0422(12) 0.8299(5) 0.0486(13) Uani 1 d . . .
N4 N 0.8283(2) 0.8318(11) 0.9383(4) 0.0428(11) Uani 1 d . . .
N5 N 0.8713(3) 0.9815(12) 1.1269(4) 0.0500(13) Uani 1 d . . .
C2 C 0.9221(3) 1.0399(15) 0.9474(6) 0.0513(17) Uani 1 d . . .
H2 H 0.9522 1.1038 1.0077 0.05(2) Uiso 1 calc R . .
C3 C 0.8736(3) 0.9523(12) 1.0005(5) 0.0418(12) Uani 1 d . . .
C4 C 0.8239(3) 0.8741(14) 1.1442(6) 0.0503(15) Uani 1 d . . .
H4 H 0.8113 0.8631 1.2229 0.05(3) Uiso 1 calc R . .
C5 C 0.7959(3) 0.782(2) 1.0301(6) 0.0514(18) Uani 1 d . . .
H5 H 0.7615 0.7002 1.0175 0.09(4) Uiso 1 calc R . .
C6 C 0.8268(4) 0.4303(13) 0.7382(9) 0.0574(17) Uani 1 d . . .
H6A H 0.7921 0.3552 0.6948 0.086 Uiso 1 calc R . .
H6B H 0.8373 0.3854 0.8273 0.086 Uiso 1 calc R . .
H6C H 0.8593 0.4025 0.6956 0.086 Uiso 1 calc R . .
C7 C 0.7200(3) 0.8773(14) 0.6942(8) 0.0547(16) Uani 1 d . . .
H7A H 0.6992 0.8293 0.6106 0.082 Uiso 1 calc R . .
H7B H 0.7212 1.0281 0.6949 0.082 Uiso 1 calc R . .
H7C H 0.6998 0.8288 0.7603 0.082 Uiso 1 calc R . .
O O 0.0549(2) 0.2257(14) 0.6866(5) 0.0570(19) Uani 1 d . . .
H10 H 0.077(5) 0.11(2) 0.721(11) 0.068 Uiso 1 d . . .
C21 C 0.0623(6) 0.440(3) 0.720(2) 0.143(6) Uani 1 d . . .
H21A H 0.0864 0.4447 0.8076 0.171 Uiso 1 calc R . .
H21B H 0.0863 0.5004 0.6632 0.171 Uiso 1 calc R . .
C22 C 0.0165(6) 0.571(3) 0.719(2) 0.143(6) Uani 1 d . . .
H22A H 0.0314 0.7086 0.7458 0.214 Uiso 1 calc R . .
H22B H -0.0076 0.5207 0.7773 0.214 Uiso 1 calc R . .
H22C H -0.0072 0.5789 0.6322 0.214 Uiso 1 calc R . .

loop_
_atom_site_aniso_label
_atom_site_aniso_U_11
_atom_site_aniso_U_22
_atom_site_aniso_U_33
_atom_site_aniso_U_23
_atom_site_aniso_U_13
_atom_site_aniso_U_12
Sn 0.03704(17) 0.03525(17) 0.03560(16) -0.00206(19) 0.00719(11) -0.0004(2)
S 0.0752(11) 0.0870(14) 0.0338(6) -0.0083(8) 0.0115(7) -0.0338(11)
C1 0.045(3) 0.047(3) 0.039(2) -0.001(2) 0.016(2) -0.001(3)
N1 0.050(3) 0.071(4) 0.043(2) -0.003(3) 0.018(2) -0.016(3)
N2 0.033(2) 0.048(3) 0.0360(19) -0.0043(19) 0.0096(16) -0.005(2)
N3 0.034(2) 0.069(4) 0.043(2) -0.008(3) 0.0091(18) -0.012(3)
N4 0.046(2) 0.050(3) 0.0330(18) -0.0004(18) 0.0098(17) -0.003(2)
N5 0.056(3) 0.060(3) 0.032(2) -0.004(2) 0.0055(19) -0.001(3)
C2 0.036(3) 0.078(5) 0.040(2) -0.009(3) 0.007(2) -0.012(3)
C3 0.038(2) 0.050(3) 0.037(2) 0.002(2) 0.0063(19) 0.001(3)
C4 0.054(3) 0.060(4) 0.040(2) 0.004(3) 0.018(2) -0.003(3)
C5 0.058(3) 0.056(5) 0.044(2) 0.005(3) 0.020(2) -0.001(4)
C6 0.053(3) 0.039(4) 0.082(5) -0.005(3) 0.020(3) 0.005(3)
C7 0.041(3) 0.055(4) 0.065(4) 0.001(3) 0.001(3) 0.015(3)
O 0.044(2) 0.075(6) 0.051(2) 0.004(3) 0.0094(17) 0.000(3)
C21 0.074(5) 0.087(7) 0.251(17) -0.036(10) -0.006(8) 0.007(5)
C22 0.074(5) 0.087(7) 0.251(17) -0.036(10) -0.006(8) 0.007(5)

loop_
_atom_type_symbol
_atom_type_description
_atom_type_scat_dispersion_real
_atom_type_scat_dispersion_imag
_atom_type_scat_source
C C 0.0033 0.0016 'International Tables Vol C Tables 4.2.6.8 and 6.1.1.4'
H H 0.0000 0.0000 'International Tables Vol C Tables 4.2.6.8 and 6.1.1.4'
N N 0.0061 0.0033 'International Tables Vol C Tables 4.2.6.8 and 6.1.1.4'
S S 0.1246 0.1234 'International Tables Vol C Tables 4.2.6.8 and 6.1.1.4'
Sn Sn -0.6537 1.4246 'International Tables Vol C Tables 4.2.6.8 and 6.1.1.4'
O O 0.0106 0.0060 'International Tables Vol C Tables 4.2.6.8 and 6.1.1.4'

loop_
_geom_angle_atom_site_label_1
_geom_angle_atom_site_label_2
_geom_angle_atom_site_label_3
_geom_angle
_geom_angle_site_symmetry_1
_geom_angle_site_symmetry_3
_geom_angle_publ_flag
C6 Sn C7 122.2(4) . . ?
C6 Sn N2 112.8(3) . . ?
C7 Sn N2 124.3(3) . . ?
C6 Sn N4 100.4(3) . . ?
C7 Sn N4 96.1(3) . . ?
N2 Sn N4 81.37(19) . . ?
C6 Sn S 100.4(2) . . ?
C7 Sn S 97.5(2) . . ?
N2 Sn S 63.22(13) . . ?
N4 Sn S 143.74(19) . . ?
C1 S Sn 77.2(2) . . ?
N1 C1 N2 123.0(6) . . ?
N1 C1 S 123.9(4) . . ?
N2 C1 S 113.0(5) . . ?
C1 N2 N3 115.7(5) . . ?
C1 N2 Sn 106.6(4) . . ?
N3 N2 Sn 137.7(4) . . ?
C2 N3 N2 117.2(5) . . ?
C3 N4 C5 105.5(5) . . ?
C3 N4 Sn 126.2(4) . . ?
C5 N4 Sn 128.1(5) . . ?
C4 N5 C3 105.0(5) . . ?
N3 C2 C3 129.5(6) . . ?
N4 C3 N5 111.9(5) . . ?
N4 C3 C2 127.4(5) . . ?
N5 C3 C2 120.6(6) . . ?
N5 C4 C5 110.7(5) . . ?
N4 C5 C4 106.8(7) . . ?
C22 C21 O 123.1(14) . . ?

loop_
_geom_bond_atom_site_label_1
_geom_bond_atom_site_label_2
_geom_bond_distance
_geom_bond_site_symmetry_2
_geom_bond_publ_flag
Sn C6 2.123(8) . ?
Sn C7 2.125(7) . ?
Sn N2 2.129(5) . ?
Sn N4 2.174(5) . ?
Sn S 2.659(2) . ?
S C1 1.707(7) . ?
C1 N1 1.329(8) . ?
C1 N2 1.342(7) . ?
N2 N3 1.398(7) . ?
N3 C2 1.277(8) . ?
N4 C3 1.349(8) . ?
N4 C5 1.367(8) . ?
N5 C4 1.328(9) . ?
N5 C3 1.351(7) . ?
C2 C3 1.451(8) . ?
C4 C5 1.372(11) . ?
O C21 1.41(2) . ?
C21 C22 1.341(19) . ?

loop_
_geom_hbond_atom_site_label_D
_geom_hbond_atom_site_label_H
_geom_hbond_atom_site_label_A
_geom_hbond_distance_DH
_geom_hbond_distance_HA
_geom_hbond_distance_DA
_geom_hbond_angle_DHA
_geom_hbond_site_symmetry_A
N1 H1A O 0.86 2.18 2.909(8) 142.5 1_665
N1 H1B O 0.86 2.15 2.980(8) 162.7 2_666
O H10 N5 0.94(14) 1.95(13) 2.787(9) 147(11) 2_647
